data_7001225
loop_
_publ_author_name
'Ho\/ly\'nska, Ma\/lgorzata'
'Lis, Tadeusz'

_publ_section_title
;
 Remarkably stable dinuclear, diamagnetic rhenium(VI) salts with the
 [ReOCl4OReOCl4]2&#x2212; anion
;
_journal_issue 19
_journal_name_full 'Dalton Transactions'
_journal_page_first 3840
_journal_page_last 3846
_journal_paper_doi 10.1039/b823327f
_journal_year 2009
_chemical_formula_moiety '2(C20 H20 P), Cl8 O3 Re2'
_chemical_formula_sum 'C40 H40 Cl8 O3 P2 Re2'
_chemical_formula_weight 1286.66
_chemical_name_systematic
;
?
;
_space_group_IT_number 14
_symmetry_cell_setting monoclinic
_symmetry_space_group_name_Hall '-P 2yn'
_symmetry_space_group_name_H-M 'P 1 21/n 1'
_atom_sites_solution_hydrogens geom
_atom_sites_solution_primary direct
_atom_sites_solution_secondary difmap
_audit_creation_method SHELXL-97
_cell_angle_alpha 90.00
_cell_angle_beta 93.19(3)
_cell_angle_gamma 90.00
_cell_formula_units_Z 4
_cell_length_a 16.762(5)
_cell_length_b 14.459(4)
_cell_length_c 18.389(6)
_cell_measurement_reflns_used 25235
_cell_measurement_temperature 100(2)
_cell_measurement_theta_max 38.94
_cell_measurement_theta_min 2.95
_cell_volume 4450(2)
_diffrn_ambient_temperature 100(2)
_diffrn_measured_fraction_theta_full 0.998
_diffrn_measured_fraction_theta_max 0.915
_diffrn_measurement_device_type KM4CCD
_diffrn_measurement_method \w
_diffrn_radiation_monochromator graphite
_diffrn_radiation_source 'fine-focus sealed tube'
_diffrn_radiation_type MoK\a
_diffrn_radiation_wavelength 0.71073
_diffrn_reflns_av_R_equivalents 0.0616
_diffrn_reflns_av_sigmaI/netI 0.1268
_diffrn_reflns_limit_h_max 29
_diffrn_reflns_limit_h_min -25
_diffrn_reflns_limit_k_max 25
_diffrn_reflns_limit_k_min -25
_diffrn_reflns_limit_l_max 32
_diffrn_reflns_limit_l_min -32
_diffrn_reflns_number 75604
_diffrn_reflns_theta_full 25.00
_diffrn_reflns_theta_max 38.94
_diffrn_reflns_theta_min 2.95
_exptl_absorpt_coefficient_mu 6.025
_exptl_absorpt_correction_T_max 0.556
_exptl_absorpt_correction_T_min 0.301
_exptl_absorpt_correction_type analytical
_exptl_absorpt_process_details
;
'Oxford Diffraction, 2006'
;
_exptl_crystal_colour violet
_exptl_crystal_density_diffrn 1.921
_exptl_crystal_density_method 'not measured'
_exptl_crystal_description plate
_exptl_crystal_F_000 2480
_exptl_crystal_size_max 0.20
_exptl_crystal_size_mid 0.15
_exptl_crystal_size_min 0.13
_refine_diff_density_max 2.34
_refine_diff_density_min -1.19
_refine_diff_density_rms 0.17
_refine_ls_extinction_method none
_refine_ls_goodness_of_fit_ref 0.827
_refine_ls_hydrogen_treatment constr
_refine_ls_matrix_type full
_refine_ls_number_parameters 496
_refine_ls_number_reflns 23590
_refine_ls_number_restraints 0
_refine_ls_restrained_S_all 0.827
_refine_ls_R_factor_all 0.1147
_refine_ls_R_factor_gt 0.0407
_refine_ls_shift/su_max 0.002
_refine_ls_shift/su_mean 0.000
_refine_ls_structure_factor_coef Fsqd
_refine_ls_weighting_details 'calc w=1/[\s^2^(Fo^2^)+(0.0142P)^2^] where P=(Fo^2^+2Fc^2^)/3'
_refine_ls_weighting_scheme calc
_refine_ls_wR_factor_gt 0.0472
_refine_ls_wR_factor_ref 0.0549
_reflns_number_gt 12169
_reflns_number_total 23590
_reflns_threshold_expression >2sigma(I)
_cod_data_source_file b823327f.txt
_cod_data_source_block net1abs
_cod_original_sg_symbol_H-M 'P 21/n'
_cod_database_code 7001225

loop_
_symmetry_equiv_pos_as_xyz
'x, y, z'
'-x+1/2, y+1/2, -z+1/2'
'-x, -y, -z'
'x-1/2, -y-1/2, z-1/2'

loop_
_atom_site_label
_atom_site_type_symbol
_atom_site_fract_x
_atom_site_fract_y
_atom_site_fract_z
_atom_site_U_iso_or_equiv
_atom_site_adp_type
_atom_site_occupancy
_atom_site_symmetry_multiplicity
_atom_site_calc_flag
_atom_site_refinement_flags
_atom_site_disorder_assembly
_atom_site_disorder_group
Re1 Re 0.192943(6) 0.234087(7) 0.578893(6) 0.01808(3) Uani 1 1 d . . .
O1 O 0.26152(11) 0.24387(13) 0.50425(11) 0.0236(4) Uani 1 1 d . . .
O21 O 0.22848(12) 0.13456(13) 0.61452(13) 0.0341(6) Uani 1 1 d . . .
Cl11 Cl 0.13435(4) 0.37924(4) 0.53041(4) 0.02068(14) Uani 1 1 d . . .
Cl21 Cl 0.09461(4) 0.24415(5) 0.66576(4) 0.02679(15) Uani 1 1 d . . .
Cl31 Cl 0.09593(4) 0.16351(5) 0.50011(4) 0.02456(15) Uani 1 1 d . . .
Cl41 Cl 0.27207(4) 0.33189(5) 0.65422(4) 0.02504(16) Uani 1 1 d . . .
Re2 Re 0.329717(6) 0.254926(7) 0.429013(6) 0.01901(3) Uani 1 1 d . . .
O22 O 0.29351(12) 0.35461(13) 0.39458(14) 0.0383(6) Uani 1 1 d . . .
Cl12 Cl 0.38635(4) 0.10800(4) 0.47524(4) 0.02203(15) Uani 1 1 d . . .
Cl22 Cl 0.42833(4) 0.24563(6) 0.34286(4) 0.03179(16) Uani 1 1 d . . .
Cl32 Cl 0.42663(4) 0.32367(5) 0.50857(4) 0.02553(16) Uani 1 1 d . . .
Cl42 Cl 0.24948(4) 0.15993(5) 0.35191(4) 0.02537(16) Uani 1 1 d . . .
P1 P 0.14581(4) 0.65256(4) 0.62596(4) 0.01504(14) Uani 1 1 d . . .
C21 C 0.07837(16) 0.61818(17) 0.55081(15) 0.0179(6) Uani 1 1 d . . .
H21A H 0.0900 0.5533 0.5379 0.022 Uiso 1 1 calc R . .
H21B H 0.0230 0.6204 0.5668 0.022 Uiso 1 1 calc R . .
C11 C 0.08354(17) 0.67819(18) 0.48282(16) 0.0224(6) Uani 1 1 d . . .
H11A H 0.0454 0.6555 0.4445 0.034 Uiso 1 1 calc R . .
H11B H 0.1378 0.6751 0.4657 0.034 Uiso 1 1 calc R . .
H11C H 0.0707 0.7424 0.4946 0.034 Uiso 1 1 calc R . .
C121 C 0.12081(15) 0.59598(17) 0.70857(15) 0.0154(5) Uani 1 1 d . . .
C221 C 0.10967(15) 0.64812(19) 0.77123(16) 0.0197(6) Uani 1 1 d . . .
H221 H 0.1118 0.7137 0.7694 0.024 Uiso 1 1 calc R . .
C321 C 0.09552(16) 0.6037(2) 0.83583(16) 0.0220(6) Uani 1 1 d . . .
H321 H 0.0888 0.6391 0.8786 0.026 Uiso 1 1 calc R . .
C421 C 0.09101(17) 0.5086(2) 0.83890(16) 0.0239(6) Uani 1 1 d . . .
H421 H 0.0805 0.4787 0.8834 0.029 Uiso 1 1 calc R . .
C521 C 0.10188(18) 0.45678(19) 0.77663(17) 0.0255(7) Uani 1 1 d . . .
H521 H 0.0985 0.3913 0.7787 0.031 Uiso 1 1 calc R . .
C621 C 0.11758(17) 0.49949(18) 0.71132(16) 0.0211(6) Uani 1 1 d . . .
H621 H 0.1260 0.4636 0.6691 0.025 Uiso 1 1 calc R . .
C111 C 0.13446(15) 0.77528(17) 0.63822(14) 0.0167(5) Uani 1 1 d . . .
C211 C 0.19878(16) 0.83557(18) 0.64702(16) 0.0202(6) Uani 1 1 d . . .
H211 H 0.2518 0.8129 0.6448 0.024 Uiso 1 1 calc R . .
C311 C 0.18560(19) 0.92947(18) 0.65907(17) 0.0266(7) Uani 1 1 d . . .
H311 H 0.2296 0.9706 0.6657 0.032 Uiso 1 1 calc R . .
C411 C 0.10818(18) 0.96259(18) 0.66139(17) 0.0243(6) Uani 1 1 d . . .
H411 H 0.0992 1.0266 0.6693 0.029 Uiso 1 1 calc R . .
C511 C 0.04394(18) 0.90293(19) 0.65233(17) 0.0249(7) Uani 1 1 d . . .
H511 H -0.0090 0.9261 0.6539 0.030 Uiso 1 1 calc R . .
C611 C 0.05655(17) 0.80917(18) 0.64088(17) 0.0226(6) Uani 1 1 d . . .
H611 H 0.0124 0.7682 0.6349 0.027 Uiso 1 1 calc R . .
C131 C 0.24740(15) 0.62265(17) 0.60958(15) 0.0160(5) Uani 1 1 d . . .
C231 C 0.26704(17) 0.57835(18) 0.54550(16) 0.0200(6) Uani 1 1 d . . .
H231 H 0.2267 0.5650 0.5087 0.024 Uiso 1 1 calc R . .
C331 C 0.34608(17) 0.55381(19) 0.53583(18) 0.0251(7) Uani 1 1 d . . .
H331 H 0.3599 0.5235 0.4925 0.030 Uiso 1 1 calc R . .
C431 C 0.40433(17) 0.5738(2) 0.58962(18) 0.0273(7) Uani 1 1 d . . .
H431 H 0.4585 0.5587 0.5824 0.033 Uiso 1 1 calc R . .
C531 C 0.38469(17) 0.6157(2) 0.65410(17) 0.0251(6) Uani 1 1 d . . .
H531 H 0.4253 0.6280 0.6909 0.030 Uiso 1 1 calc R . .
C631 C 0.30633(16) 0.63983(19) 0.66526(16) 0.0222(6) Uani 1 1 d . . .
H631 H 0.2927 0.6675 0.7098 0.027 Uiso 1 1 calc R . .
P2 P 0.65653(4) 0.16858(4) 0.63240(4) 0.01485(14) Uani 1 1 d . . .
C22 C 0.59341(16) 0.13542(18) 0.55400(15) 0.0180(6) Uani 1 1 d . . .
H22A H 0.6032 0.0694 0.5431 0.022 Uiso 1 1 calc R . .
H22B H 0.5369 0.1415 0.5662 0.022 Uiso 1 1 calc R . .
C12 C 0.60638(17) 0.19214(18) 0.48603(15) 0.0228(6) Uani 1 1 d . . .
H12A H 0.5702 0.1703 0.4460 0.034 Uiso 1 1 calc R . .
H12B H 0.6618 0.1852 0.4726 0.034 Uiso 1 1 calc R . .
H12C H 0.5955 0.2574 0.4957 0.034 Uiso 1 1 calc R . .
C122 C 0.62913(15) 0.10818(17) 0.71281(15) 0.0160(5) Uani 1 1 d . . .
C222 C 0.62829(15) 0.15667(19) 0.77829(15) 0.0185(6) Uani 1 1 d . . .
H222 H 0.6383 0.2214 0.7793 0.022 Uiso 1 1 calc R . .
C322 C 0.61280(17) 0.1100(2) 0.84212(17) 0.0243(6) Uani 1 1 d . . .
H322 H 0.6127 0.1424 0.8871 0.029 Uiso 1 1 calc R . .
C422 C 0.59761(17) 0.0164(2) 0.83965(18) 0.0280(7) Uani 1 1 d . . .
H422 H 0.5865 -0.0154 0.8832 0.034 Uiso 1 1 calc R . .
C522 C 0.59830(17) -0.03232(19) 0.77466(18) 0.0267(7) Uani 1 1 d . . .
H522 H 0.5878 -0.0969 0.7739 0.032 Uiso 1 1 calc R . .
C622 C 0.61445(16) 0.01361(18) 0.71081(17) 0.0211(6) Uani 1 1 d . . .
H622 H 0.6155 -0.0193 0.6662 0.025 Uiso 1 1 calc R . .
C112 C 0.75928(15) 0.14294(17) 0.61851(16) 0.0166(5) Uani 1 1 d . . .
C212 C 0.81771(16) 0.16883(18) 0.67279(16) 0.0206(6) Uani 1 1 d . . .
H212 H 0.8026 0.1995 0.7156 0.025 Uiso 1 1 calc R . .
C312 C 0.89707(16) 0.1492(2) 0.66320(17) 0.0241(6) Uani 1 1 d . . .
H312 H 0.9369 0.1680 0.6989 0.029 Uiso 1 1 calc R . .
C412 C 0.91891(17) 0.10196(19) 0.60160(17) 0.0255(7) Uani 1 1 d . . .
H412 H 0.9737 0.0897 0.5951 0.031 Uiso 1 1 calc R . .
C512 C 0.86170(17) 0.07252(19) 0.54959(17) 0.0240(6) Uani 1 1 d . . .
H512 H 0.8769 0.0385 0.5084 0.029 Uiso 1 1 calc R . .
C612 C 0.78150(17) 0.09320(17) 0.55825(17) 0.0211(6) Uani 1 1 d . . .
H612 H 0.7419 0.0732 0.5228 0.025 Uiso 1 1 calc R . .
C132 C 0.64158(16) 0.29058(17) 0.64811(15) 0.0177(6) Uani 1 1 d . . .
C232 C 0.56234(17) 0.31813(19) 0.65761(17) 0.0229(6) Uani 1 1 d . . .
H23A H 0.5202 0.2741 0.6541 0.028 Uiso 1 1 calc R . .
C332 C 0.54642(18) 0.4099(2) 0.67205(16) 0.0254(7) Uani 1 1 d . . .
H332 H 0.4930 0.4291 0.6782 0.031 Uiso 1 1 calc R . .
C432 C 0.60780(19) 0.47392(19) 0.67767(17) 0.0264(7) Uani 1 1 d . . .
H432 H 0.5964 0.5368 0.6878 0.032 Uiso 1 1 calc R . .
C532 C 0.68562(19) 0.44656(18) 0.66855(17) 0.0263(7) Uani 1 1 d . . .
H532 H 0.7275 0.4908 0.6726 0.032 Uiso 1 1 calc R . .
C632 C 0.70308(17) 0.35479(18) 0.65356(16) 0.0207(6) Uani 1 1 d . . .
H632 H 0.7566 0.3362 0.6471 0.025 Uiso 1 1 calc R . .

loop_
_atom_site_aniso_label
_atom_site_aniso_U_11
_atom_site_aniso_U_22
_atom_site_aniso_U_33
_atom_site_aniso_U_23
_atom_site_aniso_U_13
_atom_site_aniso_U_12
Re1 0.01705(5) 0.01348(4) 0.02367(6) 0.00051(4) 0.00059(4) 0.00007(4)
O1 0.0219(8) 0.0196(9) 0.0292(10) -0.0098(8) -0.0005(8) -0.0050(8)
O21 0.0282(12) 0.0204(10) 0.0530(17) 0.0049(10) -0.0047(11) -0.0014(9)
Cl11 0.0292(4) 0.0150(3) 0.0175(4) 0.0004(2) -0.0014(3) 0.0030(3)
Cl21 0.0279(3) 0.0324(4) 0.0206(3) 0.0018(3) 0.0052(3) -0.0068(3)
Cl31 0.0216(3) 0.0227(3) 0.0296(4) -0.0094(3) 0.0034(3) -0.0053(3)
Cl41 0.0245(4) 0.0242(3) 0.0256(4) -0.0019(3) -0.0055(3) -0.0014(3)
Re2 0.01737(5) 0.01483(5) 0.02483(6) 0.00275(4) 0.00122(4) 0.00102(4)
O22 0.0282(12) 0.0195(10) 0.0661(19) 0.0127(11) -0.0067(12) -0.0004(9)
Cl12 0.0323(4) 0.0149(3) 0.0184(4) -0.0008(3) -0.0031(3) 0.0044(3)
Cl22 0.0274(3) 0.0467(4) 0.0217(3) 0.0062(4) 0.0053(3) -0.0047(4)
Cl32 0.0214(3) 0.0206(3) 0.0348(4) -0.0066(3) 0.0027(3) -0.0027(3)
Cl42 0.0245(4) 0.0271(3) 0.0239(4) -0.0017(3) -0.0041(3) 0.0015(3)
P1 0.0148(3) 0.0143(3) 0.0162(4) -0.0007(3) 0.0022(3) 0.0013(2)
C21 0.0169(13) 0.0177(12) 0.0191(15) -0.0008(11) 0.0003(11) 0.0032(10)
C11 0.0251(15) 0.0204(13) 0.0217(16) -0.0001(11) 0.0003(12) 0.0052(11)
C121 0.0116(12) 0.0204(12) 0.0142(14) 0.0012(10) 0.0004(10) 0.0008(10)
C221 0.0168(13) 0.0214(13) 0.0208(16) -0.0017(11) 0.0010(12) 0.0008(11)
C321 0.0167(14) 0.0318(15) 0.0178(16) -0.0049(12) 0.0026(11) 0.0026(11)
C421 0.0220(15) 0.0322(16) 0.0177(16) 0.0076(12) 0.0020(12) 0.0021(12)
C521 0.0332(17) 0.0191(13) 0.0239(17) 0.0044(12) -0.0009(14) -0.0003(12)
C621 0.0247(15) 0.0197(13) 0.0188(16) -0.0025(11) 0.0012(12) 0.0016(11)
C111 0.0222(13) 0.0167(12) 0.0114(12) -0.0006(10) 0.0019(10) 0.0031(10)
C211 0.0166(14) 0.0211(13) 0.0227(16) 0.0001(11) -0.0015(12) -0.0011(10)
C311 0.0343(17) 0.0159(13) 0.0291(18) 0.0017(12) -0.0027(14) -0.0050(12)
C411 0.0340(17) 0.0162(12) 0.0225(16) 0.0002(11) -0.0006(13) 0.0040(12)
C511 0.0249(15) 0.0222(14) 0.0275(17) -0.0027(12) 0.0005(13) 0.0079(12)
C611 0.0243(15) 0.0162(12) 0.0273(17) -0.0004(12) 0.0008(12) 0.0017(11)
C131 0.0154(13) 0.0151(11) 0.0176(15) 0.0053(10) 0.0021(11) 0.0001(10)
C231 0.0224(14) 0.0177(12) 0.0203(16) -0.0003(11) 0.0046(12) 0.0005(11)
C331 0.0271(16) 0.0221(14) 0.0272(17) 0.0039(12) 0.0111(13) 0.0073(12)
C431 0.0193(15) 0.0314(16) 0.0317(19) 0.0130(14) 0.0071(13) 0.0066(12)
C531 0.0188(14) 0.0325(15) 0.0236(17) 0.0078(13) -0.0017(12) 0.0020(12)
C631 0.0220(14) 0.0249(14) 0.0199(16) 0.0033(12) 0.0021(12) 0.0023(11)
P2 0.0147(3) 0.0141(3) 0.0158(4) -0.0009(3) 0.0009(3) 0.0008(2)
C22 0.0175(13) 0.0185(12) 0.0177(15) -0.0019(11) -0.0031(11) 0.0000(10)
C12 0.0275(15) 0.0245(14) 0.0160(15) 0.0003(11) -0.0004(12) 0.0035(12)
C122 0.0124(12) 0.0197(12) 0.0155(14) 0.0012(10) -0.0015(11) 0.0027(10)
C222 0.0150(13) 0.0240(13) 0.0165(15) -0.0014(11) 0.0016(11) 0.0000(10)
C322 0.0205(15) 0.0352(16) 0.0168(16) 0.0012(12) -0.0020(12) 0.0029(12)
C422 0.0241(16) 0.0356(17) 0.0246(18) 0.0121(14) 0.0046(13) 0.0017(13)
C522 0.0276(16) 0.0207(14) 0.0320(19) 0.0084(13) 0.0027(14) 0.0006(12)
C622 0.0226(15) 0.0178(12) 0.0227(17) -0.0002(11) 0.0007(12) -0.0001(11)
C112 0.0133(12) 0.0155(12) 0.0213(15) 0.0033(11) 0.0021(11) 0.0018(10)
C212 0.0206(14) 0.0245(14) 0.0171(15) 0.0038(11) 0.0037(11) -0.0001(11)
C312 0.0164(14) 0.0322(15) 0.0239(17) 0.0091(13) 0.0017(12) 0.0006(12)
C412 0.0169(14) 0.0252(14) 0.0350(19) 0.0115(13) 0.0077(13) 0.0067(11)
C512 0.0261(16) 0.0227(14) 0.0237(17) 0.0029(12) 0.0076(13) 0.0066(12)
C612 0.0232(15) 0.0168(12) 0.0234(16) 0.0007(11) 0.0014(12) 0.0020(11)
C132 0.0196(14) 0.0176(12) 0.0155(14) -0.0013(10) -0.0020(11) 0.0021(10)
C232 0.0218(15) 0.0213(14) 0.0255(16) -0.0025(12) -0.0004(12) 0.0037(11)
C332 0.0273(16) 0.0235(15) 0.0255(18) -0.0023(12) 0.0013(13) 0.0109(12)
C432 0.0385(18) 0.0165(13) 0.0242(17) -0.0027(12) 0.0024(14) 0.0056(12)
C532 0.0343(17) 0.0162(13) 0.0279(18) 0.0003(12) -0.0021(14) -0.0028(12)
C632 0.0211(14) 0.0199(13) 0.0211(16) 0.0029(11) 0.0010(12) 0.0016(11)

loop_
_atom_type_symbol
_atom_type_description
_atom_type_scat_dispersion_real
_atom_type_scat_dispersion_imag
_atom_type_scat_source
C C 0.0033 0.0016 'International Tables Vol C Tables 4.2.6.8 and 6.1.1.4'
H H 0.0000 0.0000 'International Tables Vol C Tables 4.2.6.8 and 6.1.1.4'
O O 0.0106 0.0060 'International Tables Vol C Tables 4.2.6.8 and 6.1.1.4'
P P 0.1023 0.0942 'International Tables Vol C Tables 4.2.6.8 and 6.1.1.4'
Cl Cl 0.1484 0.1585 'International Tables Vol C Tables 4.2.6.8 and 6.1.1.4'
Re Re -1.0185 7.2310 'International Tables Vol C Tables 4.2.6.8 and 6.1.1.4'

loop_
_geom_angle_atom_site_label_1
_geom_angle_atom_site_label_2
_geom_angle_atom_site_label_3
_geom_angle
_geom_angle_site_symmetry_1
_geom_angle_site_symmetry_3
_geom_angle_publ_flag
O21 Re1 O1 97.71(11) . . ?
O21 Re1 Cl41 96.32(8) . . ?
O1 Re1 Cl41 92.18(6) . . ?
O21 Re1 Cl31 94.98(7) . . ?
O1 Re1 Cl31 90.74(6) . . ?
Cl41 Re1 Cl31 167.84(2) . . ?
O21 Re1 Cl21 91.99(9) . . ?
O1 Re1 Cl21 170.28(6) . . ?
Cl41 Re1 Cl21 87.50(3) . . ?
Cl31 Re1 Cl21 87.63(3) . . ?
O21 Re1 Cl11 176.92(8) . . ?
O1 Re1 Cl11 85.28(6) . . ?
Cl41 Re1 Cl11 84.31(3) . . ?
Cl31 Re1 Cl11 84.18(3) . . ?
Cl21 Re1 Cl11 85.02(3) . . ?
Re1 O1 Re2 179.34(13) . . ?
O22 Re2 O1 97.53(11) . . ?
O22 Re2 Cl42 95.28(8) . . ?
O1 Re2 Cl42 92.53(6) . . ?
O22 Re2 Cl32 95.45(8) . . ?
O1 Re2 Cl32 90.32(6) . . ?
Cl42 Re2 Cl32 168.44(2) . . ?
O22 Re2 Cl22 92.75(9) . . ?
O1 Re2 Cl22 169.65(6) . . ?
Cl42 Re2 Cl22 87.72(3) . . ?
Cl32 Re2 Cl22 87.49(3) . . ?
O22 Re2 Cl12 177.63(9) . . ?
O1 Re2 Cl12 84.81(6) . . ?
Cl42 Re2 Cl12 84.28(3) . . ?
Cl32 Re2 Cl12 84.83(3) . . ?
Cl22 Re2 Cl12 84.92(3) . . ?
C121 P1 C131 107.46(12) . . ?
C121 P1 C111 108.17(13) . . ?
C131 P1 C111 111.45(12) . . ?
C121 P1 C21 110.88(13) . . ?
C131 P1 C21 111.34(13) . . ?
C111 P1 C21 107.52(12) . . ?
C11 C21 P1 114.09(19) . . ?
C11 C21 H21A 108.7 . . ?
P1 C21 H21A 108.7 . . ?
C11 C21 H21B 108.7 . . ?
P1 C21 H21B 108.7 . . ?
H21A C21 H21B 107.6 . . ?
C21 C11 H11A 109.5 . . ?
C21 C11 H11B 109.5 . . ?
H11A C11 H11B 109.5 . . ?
C21 C11 H11C 109.5 . . ?
H11A C11 H11C 109.5 . . ?
H11B C11 H11C 109.5 . . ?
C621 C121 C221 120.1(3) . . ?
C621 C121 P1 119.8(2) . . ?
C221 C121 P1 120.0(2) . . ?
C321 C221 C121 119.7(3) . . ?
C321 C221 H221 120.2 . . ?
C121 C221 H221 120.2 . . ?
C421 C321 C221 120.7(3) . . ?
C421 C321 H321 119.6 . . ?
C221 C321 H321 119.6 . . ?
C321 C421 C521 119.6(3) . . ?
C321 C421 H421 120.2 . . ?
C521 C421 H421 120.2 . . ?
C621 C521 C421 120.9(3) . . ?
C621 C521 H521 119.6 . . ?
C421 C521 H521 119.6 . . ?
C521 C621 C121 119.0(3) . . ?
C521 C621 H621 120.5 . . ?
C121 C621 H621 120.5 . . ?
C211 C111 C611 119.8(2) . . ?
C211 C111 P1 123.1(2) . . ?
C611 C111 P1 117.1(2) . . ?
C111 C211 C311 120.0(3) . . ?
C111 C211 H211 120.0 . . ?
C311 C211 H211 120.0 . . ?
C411 C311 C211 119.9(3) . . ?
C411 C311 H311 120.1 . . ?
C211 C311 H311 120.1 . . ?
C511 C411 C311 120.3(3) . . ?
C511 C411 H411 119.8 . . ?
C311 C411 H411 119.8 . . ?
C411 C511 C611 120.2(3) . . ?
C411 C511 H511 119.9 . . ?
C611 C511 H511 119.9 . . ?
C511 C611 C111 119.8(3) . . ?
C511 C611 H611 120.1 . . ?
C111 C611 H611 120.1 . . ?
C231 C131 C631 120.5(3) . . ?
C231 C131 P1 121.4(2) . . ?
C631 C131 P1 118.0(2) . . ?
C331 C231 C131 119.7(3) . . ?
C331 C231 H231 120.2 . . ?
C131 C231 H231 120.2 . . ?
C431 C331 C231 119.7(3) . . ?
C431 C331 H331 120.2 . . ?
C231 C331 H331 120.2 . . ?
C331 C431 C531 120.8(3) . . ?
C331 C431 H431 119.6 . . ?
C531 C431 H431 119.6 . . ?
C631 C531 C431 120.6(3) . . ?
C631 C531 H531 119.7 . . ?
C431 C531 H531 119.7 . . ?
C531 C631 C131 118.8(3) . . ?
C531 C631 H631 120.6 . . ?
C131 C631 H631 120.6 . . ?
C112 P2 C122 107.93(12) . . ?
C112 P2 C22 110.87(14) . . ?
C122 P2 C22 111.25(13) . . ?
C112 P2 C132 111.55(12) . . ?
C122 P2 C132 107.36(13) . . ?
C22 P2 C132 107.85(12) . . ?
C12 C22 P2 114.14(19) . . ?
C12 C22 H22A 108.7 . . ?
P2 C22 H22A 108.7 . . ?
C12 C22 H22B 108.7 . . ?
P2 C22 H22B 108.7 . . ?
H22A C22 H22B 107.6 . . ?
C22 C12 H12A 109.5 . . ?
C22 C12 H12B 109.5 . . ?
H12A C12 H12B 109.5 . . ?
C22 C12 H12C 109.5 . . ?
H12A C12 H12C 109.5 . . ?
H12B C12 H12C 109.5 . . ?
C622 C122 C222 120.5(3) . . ?
C622 C122 P2 120.6(2) . . ?
C222 C122 P2 118.8(2) . . ?
C322 C222 C122 119.7(3) . . ?
C322 C222 H222 120.1 . . ?
C122 C222 H222 120.1 . . ?
C422 C322 C222 119.5(3) . . ?
C422 C322 H322 120.3 . . ?
C222 C322 H322 120.3 . . ?
C322 C422 C522 121.1(3) . . ?
C322 C422 H422 119.4 . . ?
C522 C422 H422 119.4 . . ?
C422 C522 C622 119.8(3) . . ?
C422 C522 H522 120.1 . . ?
C622 C522 H522 120.1 . . ?
C522 C622 C122 119.4(3) . . ?
C522 C622 H622 120.3 . . ?
C122 C622 H622 120.3 . . ?
C612 C112 C212 119.7(3) . . ?
C612 C112 P2 121.5(2) . . ?
C212 C112 P2 118.6(2) . . ?
C312 C212 C112 119.4(3) . . ?
C312 C212 H212 120.3 . . ?
C112 C212 H212 120.3 . . ?
C212 C312 C412 120.3(3) . . ?
C212 C312 H312 119.8 . . ?
C412 C312 H312 119.8 . . ?
C512 C412 C312 120.7(3) . . ?
C512 C412 H412 119.6 . . ?
C312 C412 H412 119.6 . . ?
C412 C512 C612 119.4(3) . . ?
C412 C512 H512 120.3 . . ?
C612 C512 H512 120.3 . . ?
C112 C612 C512 120.3(3) . . ?
C112 C612 H612 119.8 . . ?
C512 C612 H612 119.8 . . ?
C632 C132 C232 120.3(2) . . ?
C632 C132 P2 123.8(2) . . ?
C232 C132 P2 115.9(2) . . ?
C332 C232 C132 119.3(3) . . ?
C332 C232 H23A 120.3 . . ?
C132 C232 H23A 120.3 . . ?
C232 C332 C432 120.4(3) . . ?
C232 C332 H332 119.8 . . ?
C432 C332 H332 119.8 . . ?
C532 C432 C332 120.1(3) . . ?
C532 C432 H432 119.9 . . ?
C332 C432 H432 119.9 . . ?
C432 C532 C632 120.5(3) . . ?
C432 C532 H532 119.7 . . ?
C632 C532 H532 119.7 . . ?
C132 C632 C532 119.3(3) . . ?
C132 C632 H632 120.3 . . ?
C532 C632 H632 120.3 . . ?

loop_
_geom_bond_atom_site_label_1
_geom_bond_atom_site_label_2
_geom_bond_distance
_geom_bond_site_symmetry_2
_geom_bond_publ_flag
Re1 O21 1.677(2) . ?
Re1 O1 1.844(2) . ?
Re1 Cl41 2.3395(9) . ?
Re1 Cl31 2.3500(10) . ?
Re1 Cl21 2.3628(11) . ?
Re1 Cl11 2.4631(8) . ?
O1 Re2 1.850(2) . ?
Re2 O22 1.6745(19) . ?
Re2 Cl42 2.3439(9) . ?
Re2 Cl32 2.3457(10) . ?
Re2 Cl22 2.3562(11) . ?
Re2 Cl12 2.4591(8) . ?
P1 C121 1.795(3) . ?
P1 C131 1.798(3) . ?
P1 C111 1.800(3) . ?
P1 C21 1.806(3) . ?
C21 C11 1.528(4) . ?
C21 H21A 0.9900 . ?
C21 H21B 0.9900 . ?
C11 H11A 0.9800 . ?
C11 H11B 0.9800 . ?
C11 H11C 0.9800 . ?
C121 C621 1.397(4) . ?
C121 C221 1.398(4) . ?
C221 C321 1.383(4) . ?
C221 H221 0.9500 . ?
C321 C421 1.378(4) . ?
C321 H321 0.9500 . ?
C421 C521 1.389(4) . ?
C421 H421 0.9500 . ?
C521 C621 1.389(4) . ?
C521 H521 0.9500 . ?
C621 H621 0.9500 . ?
C111 C211 1.389(4) . ?
C111 C611 1.398(4) . ?
C211 C311 1.395(4) . ?
C211 H211 0.9500 . ?
C311 C411 1.386(4) . ?
C311 H311 0.9500 . ?
C411 C511 1.382(4) . ?
C411 H411 0.9500 . ?
C511 C611 1.390(4) . ?
C511 H511 0.9500 . ?
C611 H611 0.9500 . ?
C131 C231 1.397(4) . ?
C131 C631 1.405(4) . ?
C231 C331 1.393(4) . ?
C231 H231 0.9500 . ?
C331 C431 1.381(4) . ?
C331 H331 0.9500 . ?
C431 C531 1.387(4) . ?
C431 H431 0.9500 . ?
C531 C631 1.385(4) . ?
C531 H531 0.9500 . ?
C631 H631 0.9500 . ?
P2 C112 1.794(3) . ?
P2 C122 1.799(3) . ?
P2 C22 1.805(3) . ?
P2 C132 1.807(3) . ?
C22 C12 1.521(4) . ?
C22 H22A 0.9900 . ?
C22 H22B 0.9900 . ?
C12 H12A 0.9800 . ?
C12 H12B 0.9800 . ?
C12 H12C 0.9800 . ?
C122 C622 1.389(4) . ?
C122 C222 1.394(4) . ?
C222 C322 1.391(4) . ?
C222 H222 0.9500 . ?
C322 C422 1.377(4) . ?
C322 H322 0.9500 . ?
C422 C522 1.388(4) . ?
C422 H422 0.9500 . ?
C522 C622 1.389(4) . ?
C522 H522 0.9500 . ?
C622 H622 0.9500 . ?
C112 C612 1.389(4) . ?
C112 C212 1.410(4) . ?
C212 C312 1.381(4) . ?
C212 H212 0.9500 . ?
C312 C412 1.389(4) . ?
C312 H312 0.9500 . ?
C412 C512 1.383(4) . ?
C412 H412 0.9500 . ?
C512 C612 1.395(4) . ?
C512 H512 0.9500 . ?
C612 H612 0.9500 . ?
C132 C632 1.387(4) . ?
C132 C232 1.407(4) . ?
C232 C332 1.382(4) . ?
C232 H23A 0.9500 . ?
C332 C432 1.384(4) . ?
C332 H332 0.9500 . ?
C432 C532 1.382(4) . ?
C432 H432 0.9500 . ?
C532 C632 1.390(4) . ?
C532 H532 0.9500 . ?
C632 H632 0.9500 . ?

loop_
_geom_hbond_atom_site_label_D
_geom_hbond_atom_site_label_H
_geom_hbond_atom_site_label_A
_geom_hbond_distance_DH
_geom_hbond_distance_HA
_geom_hbond_distance_DA
_geom_hbond_angle_DHA
_geom_hbond_site_symmetry_A
C311 H311 O21 0.95 2.55 3.170(3) 123 1_565
C21 H21A Cl11 0.99 2.63 3.605(3) 168 .
C321 H321 Cl12 0.95 2.73 3.471(3) 135 2_556

loop_
_geom_torsion_atom_site_label_1
_geom_torsion_atom_site_label_2
_geom_torsion_atom_site_label_3
_geom_torsion_atom_site_label_4
_geom_torsion
_geom_torsion_site_symmetry_1
_geom_torsion_site_symmetry_2
_geom_torsion_site_symmetry_3
_geom_torsion_site_symmetry_4
_geom_torsion_publ_flag
C121 P1 C21 C11 167.26(19) . . . . ?
C131 P1 C21 C11 -73.2(2) . . . . ?
C111 P1 C21 C11 49.2(2) . . . . ?
C131 P1 C121 C621 -65.4(2) . . . . ?
C111 P1 C121 C621 174.1(2) . . . . ?
C21 P1 C121 C621 56.5(2) . . . . ?
C131 P1 C121 C221 110.5(2) . . . . ?
C111 P1 C121 C221 -10.0(2) . . . . ?
C21 P1 C121 C221 -127.7(2) . . . . ?
C621 C121 C221 C321 0.0(4) . . . . ?
P1 C121 C221 C321 -175.8(2) . . . . ?
C121 C221 C321 C421 -1.0(4) . . . . ?
C221 C321 C421 C521 0.9(4) . . . . ?
C321 C421 C521 C621 0.3(4) . . . . ?
C421 C521 C621 C121 -1.2(4) . . . . ?
C221 C121 C621 C521 1.1(4) . . . . ?
P1 C121 C621 C521 177.0(2) . . . . ?
C121 P1 C111 C211 107.0(2) . . . . ?
C131 P1 C111 C211 -10.9(3) . . . . ?
C21 P1 C111 C211 -133.2(2) . . . . ?
C121 P1 C111 C611 -71.1(2) . . . . ?
C131 P1 C111 C611 171.0(2) . . . . ?
C21 P1 C111 C611 48.7(3) . . . . ?
C611 C111 C211 C311 0.5(4) . . . . ?
P1 C111 C211 C311 -177.5(2) . . . . ?
C111 C211 C311 C411 -0.7(5) . . . . ?
C211 C311 C411 C511 0.4(5) . . . . ?
C311 C411 C511 C611 0.1(5) . . . . ?
C411 C511 C611 C111 -0.3(5) . . . . ?
C211 C111 C611 C511 0.0(4) . . . . ?
P1 C111 C611 C511 178.2(2) . . . . ?
C121 P1 C131 C231 121.5(2) . . . . ?
C111 P1 C131 C231 -120.1(2) . . . . ?
C21 P1 C131 C231 -0.1(3) . . . . ?
C121 P1 C131 C631 -54.5(2) . . . . ?
C111 P1 C131 C631 63.9(2) . . . . ?
C21 P1 C131 C631 -176.1(2) . . . . ?
C631 C131 C231 C331 -2.1(4) . . . . ?
P1 C131 C231 C331 -178.0(2) . . . . ?
C131 C231 C331 C431 -0.2(4) . . . . ?
C231 C331 C431 C531 1.8(4) . . . . ?
C331 C431 C531 C631 -1.1(4) . . . . ?
C431 C531 C631 C131 -1.2(4) . . . . ?
C231 C131 C631 C531 2.8(4) . . . . ?
P1 C131 C631 C531 178.9(2) . . . . ?
C112 P2 C22 C12 -67.0(2) . . . . ?
C122 P2 C22 C12 172.91(19) . . . . ?
C132 P2 C22 C12 55.4(2) . . . . ?
C112 P2 C122 C622 -76.3(2) . . . . ?
C22 P2 C122 C622 45.5(3) . . . . ?
C132 P2 C122 C622 163.3(2) . . . . ?
C112 P2 C122 C222 99.3(2) . . . . ?
C22 P2 C122 C222 -138.9(2) . . . . ?
C132 P2 C122 C222 -21.1(2) . . . . ?
C622 C122 C222 C322 0.1(4) . . . . ?
P2 C122 C222 C322 -175.5(2) . . . . ?
C122 C222 C322 C422 -0.7(4) . . . . ?
C222 C322 C422 C522 0.7(4) . . . . ?
C322 C422 C522 C622 -0.1(4) . . . . ?
C422 C522 C622 C122 -0.5(4) . . . . ?
C222 C122 C622 C522 0.5(4) . . . . ?
P2 C122 C622 C522 176.0(2) . . . . ?
C122 P2 C112 C612 114.4(2) . . . . ?
C22 P2 C112 C612 -7.6(3) . . . . ?
C132 P2 C112 C612 -127.9(2) . . . . ?
C122 P2 C112 C212 -61.3(2) . . . . ?
C22 P2 C112 C212 176.7(2) . . . . ?
C132 P2 C112 C212 56.4(2) . . . . ?
C612 C112 C212 C312 3.9(4) . . . . ?
P2 C112 C212 C312 179.6(2) . . . . ?
C112 C212 C312 C412 -1.8(4) . . . . ?
C212 C312 C412 C512 -1.1(4) . . . . ?
C312 C412 C512 C612 2.0(4) . . . . ?
C212 C112 C612 C512 -3.0(4) . . . . ?
P2 C112 C612 C512 -178.6(2) . . . . ?
C412 C512 C612 C112 0.0(4) . . . . ?
C112 P2 C132 C632 -4.1(3) . . . . ?
C122 P2 C132 C632 114.0(3) . . . . ?
C22 P2 C132 C632 -126.0(3) . . . . ?
C112 P2 C132 C232 178.3(2) . . . . ?
C122 P2 C132 C232 -63.7(2) . . . . ?
C22 P2 C132 C232 56.3(3) . . . . ?
C632 C132 C232 C332 0.3(4) . . . . ?
P2 C132 C232 C332 178.1(2) . . . . ?
C132 C232 C332 C432 -0.5(5) . . . . ?
C232 C332 C432 C532 0.3(5) . . . . ?
C332 C432 C532 C632 0.1(5) . . . . ?
C232 C132 C632 C532 0.0(4) . . . . ?
P2 C132 C632 C532 -177.5(2) . . . . ?
C432 C532 C632 C132 -0.3(5) . . . . ?
